data_7704638
loop_
_publ_author_name
'Gianino, Jacqueline'
'Erickson, Alexander N.'
'Markovitz, Sean J.'
'Brown, Seth N.'

_publ_section_title
;
 High-valent osmium iminoxolene complexes.
;
_journal_issue 25
_journal_name_full 'Dalton transactions (Cambridge, England : 2003)'
_journal_page_first 8504
_journal_page_last 8515
_journal_paper_doi 10.1039/d0dt01735c
_journal_volume 49
_journal_year 2020
_chemical_formula_moiety 'C40 H50 Cl2 N2 O2 Os, C D Cl3'
_chemical_formula_sum 'C41 H50 Cl5 D N2 O2 Os'
_chemical_formula_weight 972.29
_chemical_name_common
;
Os(^Ph^ap)~2~Cl~2~ . CDCl~3~
;
_chemical_name_systematic 'Cis-bis-(2-(phenylimido)-4,6-di-tert-butylphenoxo)dichloroosmium(VI) chloroform solvate'
_space_group_crystal_system orthorhombic
_space_group_IT_number 43
_space_group_name_Hall 'F 2 -2d'
_space_group_name_H-M_alt 'F d d 2'
_atom_sites_solution_hydrogens mixed
_atom_sites_solution_primary direct
_atom_sites_solution_secondary difmap
_audit_creation_method SHELXL-2018/1
_audit_update_record
;
2020-05-11 deposited with the CCDC.	2020-06-05 downloaded from the CCDC.
;
_cell_angle_alpha 90
_cell_angle_beta 90
_cell_angle_gamma 90
_cell_formula_units_Z 8
_cell_length_a 16.8082(7)
_cell_length_b 40.829(2)
_cell_length_c 12.5096(7)
_cell_measurement_reflns_used 9955
_cell_measurement_temperature 120(2)
_cell_measurement_theta_max 28.2465
_cell_measurement_theta_min 2.521
_cell_volume 8584.9(7)
_computing_cell_refinement 'Bruker SAINT (Bruker, 2015)'
_computing_data_collection 'Bruker APEX-3 (Bruker, 2015)'
_computing_data_reduction 'Bruker SAINT (Bruker, 2015)'
_computing_molecular_graphics 'Bruker XP (Bruker, 2015)'
_computing_publication_material 'CIFTAB (Sheldrick, 2008)'
_computing_structure_refinement 'SHELXL-2014/7 (Sheldrick, 2015)'
_computing_structure_solution 'SHELXT-2014/2 (Sheldrick, 2015)'
_diffrn_ambient_temperature 120(2)
_diffrn_detector_area_resol_mean 8.33
_diffrn_measured_fraction_theta_full 1.000
_diffrn_measured_fraction_theta_max 0.999
_diffrn_measurement_device_type 'Bruker Kappa X8-APEX-II'
_diffrn_measurement_method 'combination of \w and \f-scans '
_diffrn_radiation_monochromator graphite
_diffrn_radiation_source 'fine-focus sealed tube'
_diffrn_radiation_type MoK\a
_diffrn_radiation_wavelength 0.71073
_diffrn_reflns_av_R_equivalents 0.0238
_diffrn_reflns_av_unetI/netI 0.0252
_diffrn_reflns_Laue_measured_fraction_full 1.000
_diffrn_reflns_Laue_measured_fraction_max 0.999
_diffrn_reflns_limit_h_max 22
_diffrn_reflns_limit_h_min -22
_diffrn_reflns_limit_k_max 44
_diffrn_reflns_limit_k_min -54
_diffrn_reflns_limit_l_max 16
_diffrn_reflns_limit_l_min -16
_diffrn_reflns_number 33267
_diffrn_reflns_point_group_measured_fraction_full 0.998
_diffrn_reflns_point_group_measured_fraction_max 0.997
_diffrn_reflns_theta_full 25.242
_diffrn_reflns_theta_max 28.244
_diffrn_reflns_theta_min 1.995
_exptl_absorpt_coefficient_mu 3.317
_exptl_absorpt_correction_T_max 0.745700
_exptl_absorpt_correction_T_min 0.664400
_exptl_absorpt_correction_type multi-scan
_exptl_absorpt_process_details
;
L. Krause, R. Herbst-Irmer, G. M. Sheldrick & D. Stalke. J. Appl.
Cryst., 2015, 48, 3.
;
_exptl_crystal_colour Black
_exptl_crystal_density_diffrn 1.505
_exptl_crystal_density_method 'Not Measured'
_exptl_crystal_description Square
_exptl_crystal_F_000 3904
_exptl_crystal_recrystallization_method 'Crystals were deposited from a solution of the material dissolvedin CDCl3.'
_exptl_crystal_size_max 0.229
_exptl_crystal_size_mid 0.202
_exptl_crystal_size_min 0.186
_exptl_transmission_factor_max 0.745700
_exptl_transmission_factor_min 0.664400
_refine_diff_density_max 0.482
_refine_diff_density_min -0.295
_refine_diff_density_rms 0.052
_refine_ls_abs_structure_details
;
 Flack x determined using 2331 quotients [(I+)-(I-)]/[(I+)+(I-)]
 (Parsons, Flack and Wagner, Acta Cryst. B69 (2013) 249-259).
;
_refine_ls_abs_structure_Flack -0.007(3)
_refine_ls_extinction_method none
_refine_ls_goodness_of_fit_ref 1.047
_refine_ls_hydrogen_treatment mixed
_refine_ls_matrix_type full
_refine_ls_number_parameters 329
_refine_ls_number_reflns 5294
_refine_ls_number_restraints 1
_refine_ls_restrained_S_all 1.047
_refine_ls_R_factor_all 0.0156
_refine_ls_R_factor_gt 0.0140
_refine_ls_shift/su_max 0.000
_refine_ls_shift/su_mean 0.000
_refine_ls_structure_factor_coef Fsqd
_refine_ls_weighting_details 'w=1/[\s^2^(Fo^2^)+(0.0066P)^2^+7.1970P] where P=(Fo^2^+2Fc^2^)/3'
_refine_ls_weighting_scheme calc
_refine_ls_wR_factor_gt 0.0322
_refine_ls_wR_factor_ref 0.0327
_reflns_Friedel_coverage 0.910
_reflns_Friedel_fraction_full 0.997
_reflns_Friedel_fraction_max 0.995
_reflns_number_gt 5033
_reflns_number_total 5294
_reflns_threshold_expression 'I > 2\s(I)'
_cod_data_source_file d0dt01735c2.cif
_cod_data_source_block Final
_cod_depositor_comments
;
The following automatic conversions were performed:

data item '_exptl_absorpt_correction_type' value 'Multi-scan' was
changed to 'multi-scan' in accordance with the
/home/data/users/saulius/crontab/automatic-downloads/rss-feeds/RSC/lib/dictionaries/cif_core.dic
dictionary named 'cif_core.dic' version 2.4.2 last updated on
2011-04-26.

Automatic conversion script
Id: cif_fix_values 7556 2019-12-06 15:28:31Z antanas 

 Adding full bibliography for 7704635--7704640.cif.
;
_cod_original_cell_volume 8584.8(8)
_cod_original_formula_sum 'C41 H50 D Cl5 N2 O2 Os'
_cod_database_code 7704638
_shelx_shelxl_version_number 2018/1
_shelx_space_group_comment
;
The symmetry employed for this shelxl refinement is uniquely defined
by the following loop, which should always be used as a source of
symmetry information in preference to the above space-group names.
They are only intended as comments.
;

loop_
_space_group_symop_operation_xyz
'x, y, z'
'-x, -y, z'
'x+1/4, -y+1/4, z+1/4'
'-x+1/4, y+1/4, z+1/4'
'x, y+1/2, z+1/2'
'-x, -y+1/2, z+1/2'
'x+1/4, -y+3/4, z+3/4'
'-x+1/4, y+3/4, z+3/4'
'x+1/2, y, z+1/2'
'-x+1/2, -y, z+1/2'
'x+3/4, -y+1/4, z+3/4'
'-x+3/4, y+1/4, z+3/4'
'x+1/2, y+1/2, z'
'-x+1/2, -y+1/2, z'
'x+3/4, -y+3/4, z+1/4'
'-x+3/4, y+3/4, z+1/4'

loop_
_atom_site_label
_atom_site_type_symbol
_atom_site_fract_x
_atom_site_fract_y
_atom_site_fract_z
_atom_site_U_iso_or_equiv
_atom_site_adp_type
_atom_site_occupancy
_atom_site_site_symmetry_order
_atom_site_calc_flag
_atom_site_refinement_flags_posn
_atom_site_refinement_flags_adp
_atom_site_refinement_flags_occupancy
_atom_site_disorder_assembly
_atom_site_disorder_group
Os Os 0.500000 0.500000 0.85075(2) 0.01625(4) Uani 1 2 d S T P . .
O1 O 0.57666(10) 0.46229(4) 0.85050(17) 0.0198(4) Uani 1 1 d . . . . .
N1 N 0.45027(13) 0.47078(6) 0.74592(18) 0.0181(4) Uani 1 1 d . . . . .
Cl1 Cl 0.43031(4) 0.47096(2) 0.98462(6) 0.02747(15) Uani 1 1 d . . . . .
C11 C 0.54629(16) 0.43531(7) 0.8129(2) 0.0201(5) Uani 1 1 d . . . . .
C12 C 0.47508(16) 0.43923(7) 0.7505(2) 0.0205(5) Uani 1 1 d . . . . .
C13 C 0.43838(17) 0.41183(7) 0.7011(2) 0.0232(6) Uani 1 1 d . . . . .
H13 H 0.392(2) 0.4152(8) 0.658(3) 0.014(8) Uiso 1 1 d . . . . .
C14 C 0.47012(18) 0.38161(8) 0.7147(3) 0.0266(6) Uani 1 1 d . . . . .
C15 C 0.54157(18) 0.37825(8) 0.7776(3) 0.0284(7) Uani 1 1 d . . . . .
H15 H 0.5616(19) 0.3569(8) 0.784(3) 0.022(8) Uiso 1 1 d . . . . .
C16 C 0.58082(17) 0.40358(7) 0.8259(2) 0.0243(6) Uani 1 1 d . . . . .
C17 C 0.65755(18) 0.39917(8) 0.8908(3) 0.0297(7) Uani 1 1 d . . . . .
C171 C 0.7257(3) 0.41748(11) 0.8345(4) 0.0374(10) Uani 1 1 d . . . . .
H17A H 0.715(3) 0.4413(11) 0.824(4) 0.047(12) Uiso 1 1 d . . . . .
H17B H 0.734(3) 0.4116(13) 0.766(4) 0.059(15) Uiso 1 1 d . . . . .
H17C H 0.773(3) 0.4139(13) 0.878(5) 0.051(16) Uiso 1 1 d . . . . .
C172 C 0.6461(2) 0.41251(9) 1.0048(3) 0.0344(8) Uani 1 1 d . . . . .
H17D H 0.695415 0.409578 1.045523 0.052 Uiso 1 1 calc R U . . .
H17E H 0.632844 0.435858 1.001470 0.052 Uiso 1 1 calc R U . . .
H17F H 0.602838 0.400581 1.039989 0.052 Uiso 1 1 calc R U . . .
C173 C 0.6796(3) 0.36276(10) 0.8994(4) 0.0433(10) Uani 1 1 d . . . . .
H17G H 0.723(3) 0.3613(11) 0.938(3) 0.043(11) Uiso 1 1 d . . . . .
H17H H 0.690(2) 0.3539(10) 0.833(3) 0.037(11) Uiso 1 1 d . . . . .
H17I H 0.642(3) 0.3506(11) 0.946(4) 0.043(12) Uiso 1 1 d . . . . .
C18 C 0.4313(2) 0.35054(8) 0.6697(3) 0.0339(8) Uani 1 1 d . . . . .
C181 C 0.3986(3) 0.33025(10) 0.7625(4) 0.0474(10) Uani 1 1 d . . . . .
H18A H 0.374(2) 0.3093(11) 0.732(3) 0.050(11) Uiso 1 1 d . . . . .
H18B H 0.361(3) 0.3427(11) 0.804(3) 0.042(12) Uiso 1 1 d . . . . .
H18C H 0.436(3) 0.3232(11) 0.813(4) 0.052(13) Uiso 1 1 d . . . . .
C182 C 0.3626(3) 0.35913(9) 0.5943(5) 0.0495(11) Uani 1 1 d . . . . .
H18D H 0.318(3) 0.3683(10) 0.640(3) 0.038(11) Uiso 1 1 d . . . . .
H18E H 0.334(3) 0.3403(12) 0.571(4) 0.057(13) Uiso 1 1 d . . . . .
H18F H 0.385(3) 0.3722(12) 0.542(4) 0.059(15) Uiso 1 1 d . . . . .
C183 C 0.4921(3) 0.33069(14) 0.6066(6) 0.0491(14) Uani 1 1 d . . . . .
H18G H 0.467(3) 0.3122(12) 0.574(4) 0.052(13) Uiso 1 1 d . . . . .
H18H H 0.512(3) 0.3420(14) 0.552(5) 0.053(17) Uiso 1 1 d . . . . .
H18I H 0.535(3) 0.3229(13) 0.647(4) 0.057(17) Uiso 1 1 d . . . . .
C21 C 0.38914(18) 0.47964(7) 0.6713(2) 0.0241(6) Uani 1 1 d . . . . .
C22 C 0.3203(2) 0.49395(9) 0.7102(4) 0.0403(9) Uani 1 1 d . . . . .
H22 H 0.315(3) 0.4997(9) 0.784(4) 0.048(13) Uiso 1 1 d . . . . .
C23 C 0.2594(4) 0.50191(16) 0.6416(10) 0.074(3) Uani 1 1 d . . . . .
H23 H 0.211775 0.511331 0.668517 0.089 Uiso 1 1 calc R U . . .
C24 C 0.2677(5) 0.49620(17) 0.5344(9) 0.083(3) Uani 1 1 d . . . . .
H24 H 0.225464 0.501426 0.486944 0.100 Uiso 1 1 calc R U . . .
C25 C 0.3371(3) 0.48290(13) 0.4948(4) 0.0685(16) Uani 1 1 d . . . . .
H25 H 0.342856 0.479528 0.420102 0.082 Uiso 1 1 calc R U . . .
C26 C 0.3988(2) 0.47437(11) 0.5638(3) 0.0415(9) Uani 1 1 d . . . . .
H26 H 0.440(2) 0.4672(10) 0.529(3) 0.042(12) Uiso 1 1 d . . . . .
C91 C 0.4979(5) 0.49032(16) 0.2241(5) 0.0346(17) Uani 0.5 1 d . . P A -1
D91 D 0.483(4) 0.4901(17) 0.149(6) 0.026(19) Uiso 0.5 1 d . . P B -1
Cl91 Cl 0.43942(13) 0.45905(5) 0.27800(17) 0.0497(5) Uani 0.5 1 d . . P A -1
Cl92 Cl 0.59823(12) 0.47982(5) 0.23672(18) 0.0506(5) Uani 0.5 1 d . . P A -1
Cl93 Cl 0.47770(16) 0.52787(5) 0.2865(2) 0.0602(6) Uani 0.5 1 d . . P A -1

loop_
_atom_site_aniso_label
_atom_site_aniso_U_11
_atom_site_aniso_U_22
_atom_site_aniso_U_33
_atom_site_aniso_U_23
_atom_site_aniso_U_13
_atom_site_aniso_U_12
Os 0.01490(6) 0.01762(6) 0.01621(6) 0.000 0.000 0.00091(7)
O1 0.0162(8) 0.0196(9) 0.0235(9) -0.0029(9) -0.0031(8) 0.0008(7)
N1 0.0137(10) 0.0207(11) 0.0198(11) 0.0004(10) -0.0004(9) -0.0003(9)
Cl1 0.0293(4) 0.0295(4) 0.0237(3) 0.0071(3) 0.0051(3) -0.0003(3)
C11 0.0165(12) 0.0221(14) 0.0217(13) -0.0033(11) -0.0025(10) 0.0013(11)
C12 0.0157(12) 0.0241(14) 0.0217(13) -0.0005(11) -0.0017(11) 0.0007(11)
C13 0.0169(13) 0.0246(15) 0.0281(15) -0.0028(12) -0.0061(11) 0.0002(11)
C14 0.0214(14) 0.0243(15) 0.0341(17) -0.0070(13) -0.0075(13) 0.0002(12)
C15 0.0231(15) 0.0231(16) 0.0389(17) -0.0034(13) -0.0082(13) 0.0049(12)
C16 0.0182(13) 0.0251(15) 0.0298(15) -0.0034(12) -0.0047(11) 0.0042(11)
C17 0.0203(14) 0.0263(15) 0.0426(18) -0.0042(13) -0.0126(13) 0.0056(12)
C171 0.0199(18) 0.045(2) 0.047(3) -0.008(2) -0.009(2) 0.0069(17)
C172 0.0305(18) 0.0381(18) 0.0346(18) -0.0014(15) -0.0150(15) 0.0039(14)
C173 0.032(2) 0.0313(19) 0.067(3) -0.0067(19) -0.026(2) 0.0118(16)
C18 0.0277(17) 0.0230(15) 0.051(2) -0.0099(15) -0.0161(15) 0.0022(13)
C181 0.046(2) 0.0279(19) 0.068(3) -0.0023(19) -0.014(2) -0.0050(17)
C182 0.046(2) 0.0276(18) 0.074(3) -0.012(2) -0.035(2) 0.0002(16)
C183 0.045(3) 0.038(3) 0.064(3) -0.024(3) -0.017(3) 0.0066(19)
C21 0.0211(14) 0.0214(14) 0.0297(15) 0.0074(12) -0.0092(12) -0.0059(11)
C22 0.0226(16) 0.0320(18) 0.066(3) -0.0079(18) -0.0139(17) 0.0039(13)
C23 0.041(3) 0.042(3) 0.141(8) -0.011(3) -0.052(4) 0.013(2)
C24 0.075(5) 0.049(3) 0.125(8) 0.041(4) -0.084(5) -0.023(3)
C25 0.087(4) 0.076(3) 0.042(2) 0.034(2) -0.039(3) -0.047(3)
C26 0.038(2) 0.057(2) 0.0300(17) 0.0094(17) -0.0089(15) -0.0195(18)
C91 0.049(4) 0.028(4) 0.027(3) -0.003(2) -0.005(3) 0.017(4)
Cl91 0.0607(12) 0.0368(10) 0.0517(11) -0.0010(8) 0.0125(9) -0.0025(9)
Cl92 0.0513(11) 0.0488(11) 0.0516(11) 0.0098(10) 0.0017(10) 0.0191(9)
Cl93 0.0811(15) 0.0327(10) 0.0669(14) -0.0136(10) -0.0007(12) 0.0188(10)

loop_
_atom_type_symbol
_atom_type_description
_atom_type_scat_dispersion_real
_atom_type_scat_dispersion_imag
_atom_type_scat_source
C C 0.0033 0.0016 'International Tables Vol C Tables 4.2.6.8 and 6.1.1.4'
H H 0.0000 0.0000 'International Tables Vol C Tables 4.2.6.8 and 6.1.1.4'
N N 0.0061 0.0033 'International Tables Vol C Tables 4.2.6.8 and 6.1.1.4'
O O 0.0106 0.0060 'International Tables Vol C Tables 4.2.6.8 and 6.1.1.4'
Cl Cl 0.1484 0.1585 'International Tables Vol C Tables 4.2.6.8 and 6.1.1.4'
Os Os -1.2165 7.6030 'International Tables Vol C Tables 4.2.6.8 and 6.1.1.4'
D D 0.0000 0.0000 'International Tables Vol C Tables 4.2.6.8 and 6.1.1.4'

loop_
_geom_angle_atom_site_label_1
_geom_angle_atom_site_label_2
_geom_angle_atom_site_label_3
_geom_angle
_geom_angle_site_symmetry_1
_geom_angle_site_symmetry_3
_geom_angle_publ_flag
N1 Os N1 96.01(13) . 2_665 ?
N1 Os O1 78.81(9) . . ?
N1 Os O1 101.07(9) 2_665 . ?
N1 Os O1 101.07(9) . 2_665 ?
N1 Os O1 78.80(9) 2_665 2_665 ?
O1 Os O1 179.82(12) . 2_665 ?
N1 Os Cl1 87.56(7) . . ?
N1 Os Cl1 172.34(7) 2_665 . ?
O1 Os Cl1 86.24(6) . . ?
O1 Os Cl1 93.88(6) 2_665 . ?
N1 Os Cl1 172.35(7) . 2_665 ?
N1 Os Cl1 87.56(7) 2_665 2_665 ?
O1 Os Cl1 93.88(6) . 2_665 ?
O1 Os Cl1 86.24(6) 2_665 2_665 ?
Cl1 Os Cl1 89.72(4) . 2_665 ?
C11 O1 Os 113.45(16) . . ?
C12 N1 C21 119.2(2) . . ?
C12 N1 Os 114.77(18) . . ?
C21 N1 Os 125.97(19) . . ?
O1 C11 C16 124.5(2) . . ?
O1 C11 C12 115.3(2) . . ?
C16 C11 C12 120.0(2) . . ?
N1 C12 C13 126.7(3) . . ?
N1 C12 C11 112.6(2) . . ?
C13 C12 C11 120.7(3) . . ?
C14 C13 C12 119.5(3) . . ?
C13 C14 C15 118.9(3) . . ?
C13 C14 C18 122.7(3) . . ?
C15 C14 C18 118.4(3) . . ?
C16 C15 C14 124.8(3) . . ?
C15 C16 C11 116.1(3) . . ?
C15 C16 C17 123.4(3) . . ?
C11 C16 C17 120.5(3) . . ?
C16 C17 C173 110.7(3) . . ?
C16 C17 C171 109.0(3) . . ?
C173 C17 C171 108.8(3) . . ?
C16 C17 C172 110.1(3) . . ?
C173 C17 C172 107.9(3) . . ?
C171 C17 C172 110.2(3) . . ?
C183 C18 C181 110.3(4) . . ?
C183 C18 C182 108.0(4) . . ?
C181 C18 C182 108.7(3) . . ?
C183 C18 C14 110.2(3) . . ?
C181 C18 C14 108.8(3) . . ?
C182 C18 C14 110.9(3) . . ?
C26 C21 C22 120.6(3) . . ?
C26 C21 N1 120.9(3) . . ?
C22 C21 N1 118.5(3) . . ?
C23 C22 C21 120.2(6) . . ?
C24 C23 C22 119.7(7) . . ?
C23 C24 C25 120.4(5) . . ?
C24 C25 C26 120.4(5) . . ?
C21 C26 C25 118.6(5) . . ?
Cl91 C91 Cl92 109.2(4) . . ?
Cl91 C91 Cl93 111.0(4) . . ?
Cl92 C91 Cl93 111.2(4) . . ?

loop_
_geom_bond_atom_site_label_1
_geom_bond_atom_site_label_2
_geom_bond_distance
_geom_bond_site_symmetry_2
_geom_bond_publ_flag
Os N1 1.960(2) . ?
Os N1 1.960(2) 2_665 ?
Os O1 2.0076(17) . ?
Os O1 2.0077(17) 2_665 ?
Os Cl1 2.3626(7) . ?
Os Cl1 2.3626(7) 2_665 ?
O1 C11 1.302(3) . ?
N1 C12 1.355(4) . ?
N1 C21 1.434(4) . ?
C11 C16 1.429(4) . ?
C11 C12 1.438(4) . ?
C12 C13 1.419(4) . ?
C13 C14 1.355(4) . ?
C14 C15 1.442(4) . ?
C14 C18 1.534(4) . ?
C15 C16 1.367(4) . ?
C16 C17 1.534(4) . ?
C17 C173 1.536(5) . ?
C17 C171 1.538(6) . ?
C17 C172 1.539(5) . ?
C18 C183 1.524(6) . ?
C18 C181 1.529(6) . ?
C18 C182 1.531(5) . ?
C21 C26 1.371(5) . ?
C21 C22 1.384(5) . ?
C22 C23 1.374(9) . ?
C23 C24 1.369(11) . ?
C24 C25 1.377(11) . ?
C25 C26 1.394(6) . ?
C91 Cl91 1.746(8) . ?
C91 Cl92 1.747(8) . ?
C91 Cl93 1.753(7) . ?
